data_2233881
loop_
_publ_author_name
'Zhang, Zhen-Ming'
'Yin, Fu-Jun'
'Li, Shu-An'
'Wang, Li-Ping'

_publ_section_title
;
 Bis(1<i>H</i>-benzimidazole-\k<i>N</i>^3^)bis[2-(naphthalen-1-yl)acetato-\k^2^<i>O</i>,<i>O</i>']manganese(II)
 monohydrate
;
_journal_coeditor_code HY2515
_journal_issue 3
_journal_name_full 'Acta Crystallographica Section E'
_journal_page_first m328
_journal_paper_doi 10.1107/S1600536812007441
_journal_volume 68
_journal_year 2012
_chemical_formula_iupac '[Mn (C12 H9 O2)2 (C7 H6 N2)2], H2 O'
_chemical_formula_moiety 'C38 H30 Mn N4 O4, H2 O'
_chemical_formula_sum 'C38 H32 Mn N4 O5'
_chemical_formula_weight 679.62
_chemical_name_systematic
;
Bis(1<i>H</i>-benzimidazole-\k<i>N</i>^3^)bis[2-(naphthalen-1-yl)acetato-
\k^2^<i>O</i>,<i>O</i>']manganese(II) monohydrate
;
_space_group_IT_number 15
_symmetry_cell_setting monoclinic
_symmetry_space_group_name_Hall '-C 2yc'
_symmetry_space_group_name_H-M 'C 1 2/c 1'
_atom_sites_solution_hydrogens geom
_atom_sites_solution_primary direct
_atom_sites_solution_secondary difmap
_audit_creation_method SHELXL-97
_cell_angle_alpha 90.00
_cell_angle_beta 106.148(7)
_cell_angle_gamma 90.00
_cell_formula_units_Z 4
_cell_length_a 11.654(7)
_cell_length_b 20.013(12)
_cell_length_c 14.329(12)
_cell_measurement_reflns_used 1147
_cell_measurement_temperature 298(2)
_cell_measurement_theta_max 17.98
_cell_measurement_theta_min 2.25
_cell_volume 3210(4)
_computing_cell_refinement 'SAINT (Bruker, 2007)'
_computing_data_collection 'APEX2 (Bruker, 2007)'
_computing_data_reduction 'SAINT (Bruker, 2007)'
_computing_molecular_graphics 'XP in SHELXTL (Sheldrick, 2008) and DIAMOND (Brandenburg, 1999)'
_computing_publication_material 'SHELXTL (Sheldrick, 2008) and PLATON (Spek, 2009)'
_computing_structure_refinement 'SHELXL97 (Sheldrick, 2008)'
_computing_structure_solution 'SHELXS97 (Sheldrick, 2008)'
_diffrn_ambient_temperature 298(2)
_diffrn_measured_fraction_theta_full 1.000
_diffrn_measured_fraction_theta_max 1.000
_diffrn_measurement_device_type 'Bruker APEXII CCD'
_diffrn_measurement_method '\f and \w scans'
_diffrn_radiation_monochromator graphite
_diffrn_radiation_source 'fine-focus sealed tube'
_diffrn_radiation_type MoK\a
_diffrn_radiation_wavelength 0.71073
_diffrn_reflns_av_R_equivalents 0.0683
_diffrn_reflns_av_sigmaI/netI 0.0647
_diffrn_reflns_limit_h_max 13
_diffrn_reflns_limit_h_min -13
_diffrn_reflns_limit_k_max 23
_diffrn_reflns_limit_k_min -23
_diffrn_reflns_limit_l_max 16
_diffrn_reflns_limit_l_min -16
_diffrn_reflns_number 12089
_diffrn_reflns_theta_full 25.00
_diffrn_reflns_theta_max 25.00
_diffrn_reflns_theta_min 2.08
_exptl_absorpt_coefficient_mu 0.463
_exptl_absorpt_correction_T_max 0.9551
_exptl_absorpt_correction_T_min 0.9551
_exptl_absorpt_correction_type multi-scan
_exptl_absorpt_process_details '(SADABS; Sheldrick, 1996)'
_exptl_crystal_colour colorless
_exptl_crystal_density_diffrn 1.369
_exptl_crystal_density_method 'not measured'
_exptl_crystal_description block
_exptl_crystal_F_000 1372
_exptl_crystal_size_max 0.10
_exptl_crystal_size_mid 0.10
_exptl_crystal_size_min 0.10
_refine_diff_density_max 0.210
_refine_diff_density_min -0.188
_refine_ls_extinction_method none
_refine_ls_goodness_of_fit_ref 1.000
_refine_ls_hydrogen_treatment constr
_refine_ls_matrix_type full
_refine_ls_number_parameters 213
_refine_ls_number_reflns 2830
_refine_ls_number_restraints 0
_refine_ls_restrained_S_all 1.000
_refine_ls_R_factor_all 0.0781
_refine_ls_R_factor_gt 0.0440
_refine_ls_shift/su_max 0.000
_refine_ls_shift/su_mean 0.000
_refine_ls_structure_factor_coef Fsqd
_refine_ls_weighting_details 'calc w=1/[\s^2^(Fo^2^)+(0.0307P)^2^] where P=(Fo^2^+2Fc^2^)/3'
_refine_ls_weighting_scheme calc
_refine_ls_wR_factor_gt 0.0803
_refine_ls_wR_factor_ref 0.0896
_reflns_number_gt 1819
_reflns_number_total 2830
_reflns_threshold_expression I>2\s(I)
_cod_data_source_file hy2515.cif
_cod_data_source_block I
_cod_original_sg_symbol_H-M 'C 2/c'
_cod_database_code 2233881
_cod_database_fobs_code 2233881

loop_
_symmetry_equiv_pos_as_xyz
'x, y, z'
'-x, y, -z+1/2'
'x+1/2, y+1/2, z'
'-x+1/2, y+1/2, -z+1/2'
'-x, -y, -z'
'x, -y, z-1/2'
'-x+1/2, -y+1/2, -z'
'x+1/2, -y+1/2, z-1/2'

loop_
_atom_site_type_symbol
_atom_site_label
_atom_site_fract_x
_atom_site_fract_y
_atom_site_fract_z
_atom_site_U_iso_or_equiv
_atom_site_adp_type
_atom_site_calc_flag
_atom_site_refinement_flags
_atom_site_occupancy
_atom_site_symmetry_multiplicity
Mn Mn1 0.0000 0.02104(3) 0.7500 0.0408(2) Uani d S 1 2
O O1 0.18427(16) 0.04197(10) 0.83166(13) 0.0572(5) Uani d . 1 1
O O2 0.11161(15) 0.10711(9) 0.70743(12) 0.0494(5) Uani d . 1 1
N N1 0.01727(19) -0.04724(10) 0.63856(15) 0.0417(6) Uani d . 1 1
N N2 -0.0295(2) -0.09629(11) 0.49442(15) 0.0504(6) Uani d . 1 1
H H2 -0.0711 -0.1080 0.4373 0.060 Uiso calc R 1 1
C C1 0.1968(2) 0.08917(15) 0.7784(2) 0.0432(7) Uani d . 1 1
C C2 0.3144(2) 0.12562(14) 0.80207(19) 0.0523(8) Uani d . 1 1
H H2A 0.3178 0.1557 0.8559 0.063 Uiso calc R 1 1
H H2B 0.3780 0.0931 0.8240 0.063 Uiso calc R 1 1
C C3 0.3389(2) 0.16536(14) 0.72073(19) 0.0436(7) Uani d . 1 1
C C4 0.3436(2) 0.23303(15) 0.7247(2) 0.0584(8) Uani d . 1 1
H H4 0.3303 0.2549 0.7780 0.070 Uiso calc R 1 1
C C5 0.3681(3) 0.27052(16) 0.6501(3) 0.0698(10) Uani d . 1 1
H H5 0.3716 0.3169 0.6549 0.084 Uiso calc R 1 1
C C6 0.3868(3) 0.24044(18) 0.5716(3) 0.0679(9) Uani d . 1 1
H H6 0.4023 0.2661 0.5224 0.082 Uiso calc R 1 1
C C7 0.3829(2) 0.17035(16) 0.5635(2) 0.0511(7) Uani d . 1 1
C C8 0.3589(2) 0.13228(14) 0.63879(19) 0.0412(7) Uani d . 1 1
C C9 0.3563(2) 0.06224(15) 0.6286(2) 0.0532(8) Uani d . 1 1
H H9 0.3427 0.0359 0.6779 0.064 Uiso calc R 1 1
C C10 0.3731(2) 0.03232(17) 0.5483(3) 0.0661(9) Uani d . 1 1
H H10 0.3701 -0.0140 0.5431 0.079 Uiso calc R 1 1
C C11 0.3948(3) 0.0703(2) 0.4742(3) 0.0746(11) Uani d . 1 1
H H11 0.4061 0.0494 0.4195 0.090 Uiso calc R 1 1
C C12 0.3995(3) 0.1376(2) 0.4811(2) 0.0671(9) Uani d . 1 1
H H12 0.4139 0.1626 0.4308 0.081 Uiso calc R 1 1
C C13 -0.0650(2) -0.05600(13) 0.5549(2) 0.0460(7) Uani d . 1 1
H H13 -0.1400 -0.0361 0.5399 0.055 Uiso calc R 1 1
C C14 0.0854(3) -0.11580(13) 0.5397(2) 0.0449(7) Uani d . 1 1
C C15 0.1141(2) -0.08492(12) 0.63008(19) 0.0409(7) Uani d . 1 1
C C16 0.2253(3) -0.09474(14) 0.6959(2) 0.0536(8) Uani d . 1 1
H H16 0.2454 -0.0749 0.7570 0.064 Uiso calc R 1 1
C C17 0.3040(3) -0.13490(16) 0.6668(3) 0.0680(9) Uani d . 1 1
H H17 0.3795 -0.1421 0.7090 0.082 Uiso calc R 1 1
C C18 0.2742(3) -0.16529(16) 0.5757(3) 0.0733(10) Uani d . 1 1
H H18 0.3302 -0.1922 0.5586 0.088 Uiso calc R 1 1
C C19 0.1649(3) -0.15643(14) 0.5110(2) 0.0618(9) Uani d . 1 1
H H19 0.1448 -0.1769 0.4504 0.074 Uiso calc R 1 1

loop_
_atom_site_aniso_label
_atom_site_aniso_U_11
_atom_site_aniso_U_22
_atom_site_aniso_U_33
_atom_site_aniso_U_12
_atom_site_aniso_U_13
_atom_site_aniso_U_23
Mn1 0.0346(3) 0.0473(4) 0.0410(4) 0.000 0.0109(3) 0.000
O1 0.0497(13) 0.0629(14) 0.0558(13) -0.0104(10) 0.0093(10) 0.0105(11)
O2 0.0330(11) 0.0661(14) 0.0464(11) -0.0017(9) 0.0065(9) 0.0026(10)
N1 0.0402(14) 0.0450(14) 0.0393(13) 0.0013(11) 0.0101(11) 0.0001(11)
N2 0.0587(17) 0.0528(16) 0.0371(13) -0.0058(13) 0.0092(12) -0.0024(12)
C1 0.0345(17) 0.056(2) 0.0409(17) -0.0010(14) 0.0136(14) -0.0100(15)
C2 0.0361(16) 0.074(2) 0.0443(17) -0.0125(15) 0.0076(13) -0.0035(15)
C3 0.0327(16) 0.0474(19) 0.0503(17) -0.0071(13) 0.0106(13) -0.0003(15)
C4 0.0475(19) 0.055(2) 0.069(2) -0.0020(16) 0.0099(16) -0.0101(18)
C5 0.063(2) 0.043(2) 0.094(3) -0.0040(17) 0.007(2) 0.007(2)
C6 0.055(2) 0.072(3) 0.073(2) -0.0055(18) 0.0113(18) 0.021(2)
C7 0.0359(17) 0.059(2) 0.0562(19) 0.0024(15) 0.0081(14) 0.0076(17)
C8 0.0298(15) 0.0433(18) 0.0484(17) 0.0018(13) 0.0075(13) 0.0033(14)
C9 0.0405(18) 0.052(2) 0.066(2) 0.0010(15) 0.0128(15) -0.0006(16)
C10 0.0413(19) 0.065(2) 0.085(3) 0.0085(17) 0.0065(18) -0.022(2)
C11 0.045(2) 0.111(3) 0.066(2) 0.017(2) 0.0111(18) -0.018(2)
C12 0.044(2) 0.104(3) 0.052(2) 0.0104(19) 0.0117(16) 0.009(2)
C13 0.0428(18) 0.0490(18) 0.0462(18) -0.0002(14) 0.0124(15) 0.0027(14)
C14 0.0521(19) 0.0386(17) 0.0484(18) -0.0001(14) 0.0216(15) 0.0021(14)
C15 0.0464(18) 0.0352(16) 0.0436(16) 0.0002(13) 0.0166(14) 0.0024(13)
C16 0.050(2) 0.0483(19) 0.0581(19) 0.0027(15) 0.0084(16) 0.0032(15)
C17 0.049(2) 0.059(2) 0.094(3) 0.0127(17) 0.0150(19) 0.006(2)
C18 0.071(3) 0.054(2) 0.107(3) 0.0116(19) 0.047(2) 0.003(2)
C19 0.081(3) 0.049(2) 0.066(2) -0.0016(18) 0.038(2) -0.0037(16)

loop_
_atom_type_symbol
_atom_type_description
_atom_type_scat_dispersion_real
_atom_type_scat_dispersion_imag
_atom_type_scat_source
C C 0.0033 0.0016 'International Tables Vol C Tables 4.2.6.8 and 6.1.1.4'
H H 0.0000 0.0000 'International Tables Vol C Tables 4.2.6.8 and 6.1.1.4'
N N 0.0061 0.0033 'International Tables Vol C Tables 4.2.6.8 and 6.1.1.4'
O O 0.0106 0.0060 'International Tables Vol C Tables 4.2.6.8 and 6.1.1.4'
Mn Mn 0.3368 0.7283 'International Tables Vol C Tables 4.2.6.8 and 6.1.1.4'

loop_
_geom_angle_atom_site_label_1
_geom_angle_atom_site_label_2
_geom_angle_atom_site_label_3
_geom_angle_site_symmetry_1
_geom_angle_site_symmetry_3
_geom_angle
N1 Mn1 N1 2_556 . 101.22(12)
N1 Mn1 O1 2_556 . 90.30(8)
N1 Mn1 O1 . . 103.80(8)
N1 Mn1 O1 2_556 2_556 103.80(8)
N1 Mn1 O1 . 2_556 90.30(8)
O1 Mn1 O1 . 2_556 157.86(11)
N1 Mn1 O2 2_556 . 146.52(7)
N1 Mn1 O2 . . 95.77(8)
O1 Mn1 O2 . . 57.50(7)
O1 Mn1 O2 2_556 . 104.75(8)
N1 Mn1 O2 2_556 2_556 95.77(8)
N1 Mn1 O2 . 2_556 146.52(7)
O1 Mn1 O2 . 2_556 104.75(8)
O1 Mn1 O2 2_556 2_556 57.50(7)
O2 Mn1 O2 . 2_556 85.16(10)
N1 Mn1 C1 2_556 2_556 100.87(8)
N1 Mn1 C1 . 2_556 118.47(9)
O1 Mn1 C1 . 2_556 132.61(10)
O1 Mn1 C1 2_556 2_556 28.56(7)
O2 Mn1 C1 . 2_556 95.93(9)
O2 Mn1 C1 2_556 2_556 28.94(7)
N1 Mn1 C1 2_556 . 118.47(9)
N1 Mn1 C1 . . 100.86(8)
O1 Mn1 C1 . . 28.56(7)
O1 Mn1 C1 2_556 . 132.61(10)
O2 Mn1 C1 . . 28.94(7)
O2 Mn1 C1 2_556 . 95.93(9)
C1 Mn1 C1 2_556 . 116.79(13)
C1 O1 Mn1 . . 94.76(16)
C1 O2 Mn1 . . 87.15(17)
C13 N1 C15 . . 104.5(2)
C13 N1 Mn1 . . 124.24(19)
C15 N1 Mn1 . . 130.88(17)
C13 N2 C14 . . 107.7(2)
C13 N2 H2 . . 126.2
C14 N2 H2 . . 126.2
O1 C1 O2 . . 120.6(2)
O1 C1 C2 . . 118.9(2)
O2 C1 C2 . . 120.5(3)
O1 C1 Mn1 . . 56.68(13)
O2 C1 Mn1 . . 63.91(14)
C2 C1 Mn1 . . 175.6(2)
C3 C2 C1 . . 116.1(2)
C3 C2 H2A . . 108.3
C1 C2 H2A . . 108.3
C3 C2 H2B . . 108.3
C1 C2 H2B . . 108.3
H2A C2 H2B . . 107.4
C4 C3 C8 . . 119.0(3)
C4 C3 C2 . . 120.7(3)
C8 C3 C2 . . 120.3(2)
C3 C4 C5 . . 121.2(3)
C3 C4 H4 . . 119.4
C5 C4 H4 . . 119.4
C6 C5 C4 . . 120.9(3)
C6 C5 H5 . . 119.6
C4 C5 H5 . . 119.6
C5 C6 C7 . . 120.4(3)
C5 C6 H6 . . 119.8
C7 C6 H6 . . 119.8
C6 C7 C12 . . 121.6(3)
C6 C7 C8 . . 118.9(3)
C12 C7 C8 . . 119.4(3)
C9 C8 C7 . . 117.5(3)
C9 C8 C3 . . 123.0(3)
C7 C8 C3 . . 119.5(3)
C10 C9 C8 . . 121.5(3)
C10 C9 H9 . . 119.3
C8 C9 H9 . . 119.3
C9 C10 C11 . . 120.5(3)
C9 C10 H10 . . 119.7
C11 C10 H10 . . 119.7
C12 C11 C10 . . 120.2(3)
C12 C11 H11 . . 119.9
C10 C11 H11 . . 119.9
C11 C12 C7 . . 120.8(3)
C11 C12 H12 . . 119.6
C7 C12 H12 . . 119.6
N1 C13 N2 . . 113.1(3)
N1 C13 H13 . . 123.4
N2 C13 H13 . . 123.4
N2 C14 C19 . . 132.5(3)
N2 C14 C15 . . 105.3(2)
C19 C14 C15 . . 122.1(3)
C16 C15 C14 . . 120.5(3)
C16 C15 N1 . . 130.1(3)
C14 C15 N1 . . 109.4(2)
C17 C16 C15 . . 117.0(3)
C17 C16 H16 . . 121.5
C15 C16 H16 . . 121.5
C16 C17 C18 . . 121.9(3)
C16 C17 H17 . . 119.0
C18 C17 H17 . . 119.0
C19 C18 C17 . . 121.5(3)
C19 C18 H18 . . 119.3
C17 C18 H18 . . 119.3
C18 C19 C14 . . 117.0(3)
C18 C19 H19 . . 121.5
C14 C19 H19 . . 121.5

loop_
_geom_bond_atom_site_label_1
_geom_bond_atom_site_label_2
_geom_bond_distance
Mn1 N1 2.153(2)
Mn1 O1 2.181(2)
Mn1 O2 2.339(2)
O1 C1 1.248(3)
O2 C1 1.260(3)
N1 C13 1.322(3)
N1 C15 1.391(3)
N2 C13 1.331(3)
N2 C14 1.372(3)
N2 H2 0.8600
C1 C2 1.505(4)
C2 C3 1.503(4)
C2 H2A 0.9700
C2 H2B 0.9700
C3 C4 1.356(4)
C3 C8 1.423(4)
C4 C5 1.398(4)
C4 H4 0.9300
C5 C6 1.346(4)
C5 H5 0.9300
C6 C7 1.407(4)
C6 H6 0.9300
C7 C12 1.411(4)
C7 C8 1.411(4)
C8 C9 1.409(4)
C9 C10 1.359(4)
C9 H9 0.9300
C10 C11 1.385(4)
C10 H10 0.9300
C11 C12 1.350(4)
C11 H11 0.9300
C12 H12 0.9300
C13 H13 0.9300
C14 C19 1.378(4)
C14 C15 1.390(3)
C15 C16 1.389(4)
C16 C17 1.369(4)
C16 H16 0.9300
C17 C18 1.394(4)
C17 H17 0.9300
C18 C19 1.362(4)
C18 H18 0.9300
C19 H19 0.9300

loop_
_geom_hbond_atom_site_label_D
_geom_hbond_atom_site_label_H
_geom_hbond_atom_site_label_A
_geom_hbond_site_symmetry_A
_geom_hbond_distance_DH
_geom_hbond_distance_HA
_geom_hbond_distance_DA
_geom_hbond_angle_DHA
N2 H2 O2 5_556 0.86 1.99 2.791(4) 154

loop_
_platon_squeeze_void_nr
_platon_squeeze_void_average_x
_platon_squeeze_void_average_y
_platon_squeeze_void_average_z
_platon_squeeze_void_volume
_platon_squeeze_void_count_electrons
_platon_squeeze_void_content
1 0.000 0.755 0.250 36 9 ' '
2 0.000 0.542 0.250 7 0 ' '
3 0.000 0.245 0.750 36 9 ' '
4 0.000 0.458 0.750 7 0 ' '
5 0.500 0.255 0.250 36 9 ' '
6 0.500 0.745 0.750 36 9 ' '
7 0.500 0.042 0.250 7 0 ' '
8 0.500 0.958 0.750 7 0 ' '
